data_7241212
loop_
_publ_author_name
'Chen, Chia-Jou'
'Lee, Wei-Te'
'Hu, Ji-Hong'
'Mahat Chhetri, Pradhumna'
'Chen, Jhy-Der'

_publ_section_title
;
 Structural Diversity and Modification in Ni(II) Coordination Polymers:
 Peculiar Phenomenon of Reversible Structural Transformation between 1D
 Ladder and 2D Layer
;
_journal_name_full CrystEngComm
_journal_paper_doi 10.1039/D0CE01170C
_journal_year 2020
_chemical_formula_sum 'C30 H32 N4 Ni O9'
_chemical_formula_weight 651.30
_space_group_crystal_system triclinic
_space_group_IT_number 2
_space_group_name_Hall '-P 1'
_space_group_name_H-M_alt 'P -1'
_atom_sites_solution_hydrogens geom
_audit_creation_method SHELXL-2018/3
_audit_update_record
;
2020-07-27 deposited with the CCDC.	2020-09-10 downloaded from the CCDC.
;
_cell_angle_alpha 92.7397(15)
_cell_angle_beta 90.0977(14)
_cell_angle_gamma 104.6997(13)
_cell_formula_units_Z 2
_cell_length_a 10.0292(4)
_cell_length_b 11.1247(5)
_cell_length_c 15.8806(7)
_cell_measurement_reflns_used 9894
_cell_measurement_temperature 296(2)
_cell_measurement_theta_max 26.58
_cell_measurement_theta_min 2.24
_cell_volume 1711.70(13)
_computing_cell_refinement 'Bruker SAINT'
_computing_data_collection 'Bruker APEX2'
_computing_data_reduction 'Bruker SAINT'
_computing_molecular_graphics 'Bruker SHELXTL'
_computing_publication_material 'Bruker SHELXTL'
_computing_structure_refinement 'SHELXL-2018/3 (Sheldrick, 2018)'
_computing_structure_solution 'SHELXS-97 (Sheldrick 2008)'
_diffrn_ambient_temperature 296(2)
_diffrn_measured_fraction_theta_full 0.999
_diffrn_measured_fraction_theta_max 0.999
_diffrn_measurement_device_type 'Bruker APEX-II CCD'
_diffrn_measurement_method '\f and \w scans'
_diffrn_radiation_type MoK\a
_diffrn_radiation_wavelength 0.71073
_diffrn_reflns_av_R_equivalents 0.0465
_diffrn_reflns_av_unetI/netI 0.0339
_diffrn_reflns_Laue_measured_fraction_full 0.999
_diffrn_reflns_Laue_measured_fraction_max 0.999
_diffrn_reflns_limit_h_max 12
_diffrn_reflns_limit_h_min -12
_diffrn_reflns_limit_k_max 13
_diffrn_reflns_limit_k_min -13
_diffrn_reflns_limit_l_max 19
_diffrn_reflns_limit_l_min -19
_diffrn_reflns_number 42793
_diffrn_reflns_point_group_measured_fraction_full 0.999
_diffrn_reflns_point_group_measured_fraction_max 0.999
_diffrn_reflns_theta_full 25.242
_diffrn_reflns_theta_max 25.999
_diffrn_reflns_theta_min 1.895
_exptl_absorpt_coefficient_mu 0.620
_exptl_absorpt_correction_T_max 0.7457
_exptl_absorpt_correction_T_min 0.7004
_exptl_absorpt_correction_type multi-scan
_exptl_absorpt_process_details 'SADABS V2008/1 (Bruker AXS, 2008)'
_exptl_crystal_colour green
_exptl_crystal_density_diffrn 1.264
_exptl_crystal_description sheet
_exptl_crystal_F_000 680
_exptl_crystal_size_max 0.192
_exptl_crystal_size_mid 0.113
_exptl_crystal_size_min 0.029
_refine_diff_density_max 1.133
_refine_diff_density_min -0.789
_refine_diff_density_rms 0.102
_refine_ls_extinction_method none
_refine_ls_goodness_of_fit_ref 1.076
_refine_ls_hydrogen_treatment constr
_refine_ls_matrix_type full
_refine_ls_number_parameters 409
_refine_ls_number_reflns 6719
_refine_ls_number_restraints 14
_refine_ls_restrained_S_all 19.870
_refine_ls_R_factor_all 0.0754
_refine_ls_R_factor_gt 0.0629
_refine_ls_shift/su_max 0.002
_refine_ls_shift/su_mean 0.000
_refine_ls_structure_factor_coef Fsqd
_refine_ls_weighting_details 'w=1/[\s^2^(Fo^2^)+(0.0856P)^2^+4.2104P] where P=(Fo^2^+2Fc^2^)/3'
_refine_ls_weighting_scheme calc
_refine_ls_wR_factor_gt 0.1713
_refine_ls_wR_factor_ref 0.1803
_reflns_Friedel_coverage 0.000
_reflns_number_gt 5689
_reflns_number_total 6719
_reflns_threshold_expression 'I > 2\s(I)'
_cod_data_source_file d0ce01170c2.cif
_cod_data_source_block 5
_cod_depositor_comments
;
The following automatic conversions were performed:

data item '_exptl_absorpt_correction_type' value 'multi_scan' was
changed to 'multi-scan' in accordance with the
/home/data/users/saulius/crontab/automatic-downloads/rss-feeds/RSC/lib/dictionaries/cif_core.dic
dictionary named 'cif_core.dic' version 2.4.2 last updated on
2011-04-26.

Automatic conversion script
Id: cif_fix_values 7556 2019-12-06 15:28:31Z antanas 
;
_cod_database_code 7241212
_shelx_shelxl_version_number 2018/3
_shelx_space_group_comment
; 
The symmetry employed for this shelxl refinement is uniquely defined 
by the following loop, which should always be used as a source of 
symmetry information in preference to the above space-group names. 
They are only intended as comments. 
;
_shelx_estimated_absorpt_t_min 0.890
_shelx_estimated_absorpt_t_max 0.982

loop_
_space_group_symop_operation_xyz
'x, y, z'
'-x, -y, -z'

loop_
_atom_site_label
_atom_site_type_symbol
_atom_site_fract_x
_atom_site_fract_y
_atom_site_fract_z
_atom_site_U_iso_or_equiv
_atom_site_adp_type
_atom_site_occupancy
_atom_site_site_symmetry_order
_atom_site_calc_flag
_atom_site_refinement_flags_posn
_atom_site_refinement_flags_adp
_atom_site_refinement_flags_occupancy
_atom_site_disorder_assembly
_atom_site_disorder_group
Ni1 Ni 1.08767(4) 0.36187(4) 1.38907(3) 0.02100(16) Uani 1 1 d . . . . .
O1 O 0.8479(4) 0.6146(3) 1.0226(2) 0.0565(9) Uani 1 1 d . . . . .
O2 O 1.141(2) 1.191(2) 0.8154(12) 0.057(4) Uani 0.5 1 d . . P A 1
O2' O 1.093(3) 1.188(3) 0.8276(15) 0.082(8) Uani 0.5 1 d . . P A 2
O3 O 0.9189(3) 0.2010(2) 1.35413(17) 0.0265(6) Uani 1 1 d . . . . .
O4 O 0.8849(3) 0.3680(2) 1.42067(16) 0.0252(5) Uani 1 1 d . . . . .
O5 O 0.2453(3) 0.2973(2) 1.34600(17) 0.0290(6) Uani 1 1 d . . . . .
O6 O 0.4239(3) 0.4553(3) 1.3855(3) 0.0616(11) Uani 1 1 d . . . . .
O7 O 1.2051(3) 0.5324(2) 1.43467(18) 0.0306(6) Uani 1 1 d . . . . .
N1 N 1.0700(3) 0.4447(3) 1.2746(2) 0.0286(7) Uani 1 1 d . . . . .
N2 N 1.0739(4) 0.6550(4) 1.0616(2) 0.0444(9) Uani 1 1 d . . . . .
H2A H 1.155281 0.692681 1.046084 0.053 Uiso 1 1 calc R U . . .
N3 N 1.0800(4) 1.0505(3) 0.7095(2) 0.0355(8) Uani 1 1 d . . . . .
H3A H 1.064701 0.972404 0.695830 0.043 Uiso 1 1 calc R U . . .
N4 N 1.1036(3) 1.2745(3) 0.5024(2) 0.0271(7) Uani 1 1 d . . . . .
C1 C 1.1863(4) 0.5028(4) 1.2370(3) 0.0359(9) Uani 1 1 d . . . . .
H1A H 1.269850 0.498245 1.260409 0.043 Uiso 1 1 calc R U . . .
C2 C 1.1893(5) 0.5687(4) 1.1657(3) 0.0387(10) Uani 1 1 d . . . . .
H2B H 1.273129 0.606514 1.141722 0.046 Uiso 1 1 calc R U . . .
C3 C 1.0665(5) 0.5785(4) 1.1295(3) 0.0356(9) Uani 1 1 d . . . . .
C4 C 0.9456(5) 0.5165(4) 1.1661(3) 0.0418(11) Uani 1 1 d . . . . .
H4B H 0.860673 0.518532 1.143354 0.050 Uiso 1 1 calc R U . . .
C5 C 0.9529(4) 0.4511(4) 1.2372(3) 0.0370(10) Uani 1 1 d . . . . .
H5A H 0.870438 0.408709 1.260667 0.044 Uiso 1 1 calc R U . . .
C6 C 0.9661(6) 0.6766(4) 1.0169(3) 0.0453(11) Uani 1 1 d . . . . .
C7 C 1.0047(6) 0.7823(4) 0.9592(3) 0.0445(11) Uani 1 1 d . . . . .
C8 C 1.1128(6) 0.8868(5) 0.9772(3) 0.0562(14) Uani 1 1 d . . . . .
H8A H 1.167539 0.891391 1.025202 0.067 Uiso 1 1 calc R U . . .
C9 C 1.1386(7) 0.9846(5) 0.9230(3) 0.0574(14) Uani 1 1 d . . . . .
H9A H 1.208545 1.055943 0.935696 0.069 Uiso 1 1 calc R U . . .
C10 C 1.0600(6) 0.9754(4) 0.8500(3) 0.0440(11) Uani 1 1 d . . . . .
C11 C 0.9545(6) 0.8706(4) 0.8320(3) 0.0479(12) Uani 1 1 d . . . . .
H11A H 0.903453 0.863257 0.782171 0.057 Uiso 1 1 calc R U . . .
C12 C 0.9246(6) 0.7762(5) 0.8883(3) 0.0488(12) Uani 1 1 d . . . . .
H12A H 0.849542 0.708196 0.877915 0.059 Uiso 1 1 calc R U . . .
C13 C 1.0894(6) 1.0833(4) 0.7935(3) 0.0480(12) Uani 1 1 d . . . . .
C14 C 1.0929(4) 1.1312(3) 0.6433(2) 0.0291(8) Uani 1 1 d . . . . .
C15 C 1.1250(5) 1.0889(4) 0.5643(3) 0.0343(9) Uani 1 1 d . . . . .
H15A H 1.143677 1.011343 0.556882 0.041 Uiso 1 1 calc R U . . .
C16 C 1.1290(5) 1.1625(4) 0.4973(3) 0.0340(9) Uani 1 1 d . . . . .
H16A H 1.150703 1.132481 0.444817 0.041 Uiso 1 1 calc R U . . .
C17 C 1.0759(5) 1.3158(4) 0.5789(3) 0.0345(9) Uani 1 1 d . . . . .
H17A H 1.059314 1.394341 0.584533 0.041 Uiso 1 1 calc R U . . .
C18 C 1.0703(5) 1.2486(4) 0.6505(3) 0.0381(10) Uani 1 1 d . . . . .
H18A H 1.051559 1.281903 0.702591 0.046 Uiso 1 1 calc R U . . .
C19 C 0.8370(4) 0.2624(3) 1.3832(2) 0.0231(7) Uani 1 1 d . . . . .
C20 C 0.6850(4) 0.2143(3) 1.3702(2) 0.0266(8) Uani 1 1 d . . . . .
C21 C 0.6272(4) 0.0901(4) 1.3491(3) 0.0383(10) Uani 1 1 d . . . . .
H21A H 0.684582 0.036422 1.344182 0.046 Uiso 1 1 calc R U . . .
C22 C 0.4844(4) 0.0415(3) 1.3347(4) 0.0482(12) Uani 1 1 d D . . . .
C23 C 0.4064(4) 0.1296(4) 1.3391(3) 0.0387(10) Uani 1 1 d . . . . .
H23A H 0.312270 0.102770 1.327746 0.046 Uiso 1 1 calc R U . . .
C24 C 0.4625(4) 0.2550(4) 1.3596(3) 0.0296(8) Uani 1 1 d . . . . .
C25 C 0.6028(4) 0.2973(4) 1.3765(3) 0.0289(8) Uani 1 1 d . . . . .
H25A H 0.641398 0.380671 1.391814 0.035 Uiso 1 1 calc R U . . .
C26 C 0.3716(4) 0.3436(4) 1.3649(3) 0.0325(9) Uani 1 1 d . . . . .
C27 C 0.4317(10) -0.0966(4) 1.3188(6) 0.105(3) Uiso 0.5 1 d D . P B 1
C28 C 0.2776(10) -0.1358(16) 1.3247(10) 0.105(3) Uiso 0.5 1 d D . P B 1
H28A H 0.246170 -0.224235 1.314366 0.158 Uiso 0.5 1 calc R U P B 1
H28B H 0.250587 -0.113530 1.380098 0.158 Uiso 0.5 1 calc R U P B 1
H28C H 0.237328 -0.094663 1.283534 0.158 Uiso 0.5 1 calc R U P B 1
C29 C 0.4976(13) -0.1341(15) 1.2404(6) 0.105(3) Uiso 0.5 1 d D . P B 1
H29A H 0.595872 -0.102926 1.245277 0.158 Uiso 0.5 1 calc R U P B 1
H29B H 0.474460 -0.223224 1.233335 0.158 Uiso 0.5 1 calc R U P B 1
H29C H 0.464558 -0.100209 1.192465 0.158 Uiso 0.5 1 calc R U P B 1
C30 C 0.4543(18) -0.1551(15) 1.3997(6) 0.105(3) Uiso 0.5 1 d D . P B 1
H30A H 0.551378 -0.141643 1.410219 0.158 Uiso 0.5 1 calc R U P B 1
H30B H 0.413876 -0.118085 1.445572 0.158 Uiso 0.5 1 calc R U P B 1
H30C H 0.411926 -0.242876 1.394770 0.158 Uiso 0.5 1 calc R U P B 1
C27' C 0.4151(8) -0.0938(4) 1.3171(5) 0.0798(19) Uiso 0.5 1 d D . P B 2
C28' C 0.2989(11) -0.1062(12) 1.2550(7) 0.0798(19) Uiso 0.5 1 d D . P B 2
H28D H 0.254500 -0.192681 1.243716 0.120 Uiso 0.5 1 calc R U P B 2
H28E H 0.233305 -0.064407 1.277969 0.120 Uiso 0.5 1 calc R U P B 2
H28F H 0.334458 -0.069459 1.203500 0.120 Uiso 0.5 1 calc R U P B 2
C29' C 0.5190(9) -0.1677(11) 1.2996(7) 0.0798(19) Uiso 0.5 1 d D . P B 2
H29D H 0.472122 -0.253663 1.288590 0.120 Uiso 0.5 1 calc R U P B 2
H29E H 0.572006 -0.136813 1.251355 0.120 Uiso 0.5 1 calc R U P B 2
H29F H 0.579325 -0.159926 1.347666 0.120 Uiso 0.5 1 calc R U P B 2
C30' C 0.3172(12) -0.1310(12) 1.3890(7) 0.0798(19) Uiso 0.5 1 d D . P B 2
H30D H 0.269562 -0.217307 1.380997 0.120 Uiso 0.5 1 calc R U P B 2
H30E H 0.368180 -0.117871 1.441243 0.120 Uiso 0.5 1 calc R U P B 2
H30F H 0.251470 -0.081430 1.390310 0.120 Uiso 0.5 1 calc R U P B 2
O8 O 1.3703(8) 1.7498(9) 0.0135(5) 0.072(3) Uani 0.5 1 d . . P C 1
O8' O 1.400(3) 1.713(2) -0.1525(17) 0.244(11) Uiso 0.5 1 d . . P D 2
O9' O 0.6164(13) 0.5524(13) 1.2458(9) 0.127(5) Uani 0.5 1 d . . P E 1
O9 O 0.5766(14) 0.6320(18) 1.0725(13) 0.178(8) Uani 0.5 1 d . . P F 2

loop_
_atom_site_aniso_label
_atom_site_aniso_U_11
_atom_site_aniso_U_22
_atom_site_aniso_U_33
_atom_site_aniso_U_23
_atom_site_aniso_U_13
_atom_site_aniso_U_12
Ni1 0.0181(2) 0.0221(2) 0.0244(3) 0.00642(17) 0.00106(17) 0.00710(17)
O1 0.070(3) 0.053(2) 0.044(2) 0.0181(16) -0.0094(17) 0.0084(19)
O2 0.115(12) 0.031(5) 0.022(7) 0.001(5) -0.001(7) 0.014(7)
O2' 0.18(2) 0.039(7) 0.033(6) 0.008(5) 0.029(9) 0.040(13)
O3 0.0224(13) 0.0252(13) 0.0343(15) 0.0015(11) 0.0021(11) 0.0106(10)
O4 0.0217(12) 0.0224(13) 0.0322(14) 0.0024(11) 0.0010(10) 0.0064(10)
O5 0.0205(13) 0.0336(14) 0.0342(15) 0.0051(11) 0.0018(11) 0.0088(11)
O6 0.0271(16) 0.0386(18) 0.119(3) -0.018(2) -0.0097(18) 0.0127(14)
O7 0.0279(14) 0.0255(13) 0.0379(16) 0.0003(11) 0.0008(11) 0.0058(11)
N1 0.0322(17) 0.0285(16) 0.0271(17) 0.0088(13) 0.0012(13) 0.0099(14)
N2 0.059(3) 0.044(2) 0.035(2) 0.0217(17) 0.0061(18) 0.0176(19)
N3 0.057(2) 0.0262(17) 0.0264(18) 0.0082(14) 0.0012(16) 0.0158(16)
N4 0.0302(17) 0.0258(16) 0.0281(17) 0.0090(13) -0.0003(13) 0.0108(13)
C1 0.034(2) 0.038(2) 0.035(2) 0.0146(18) 0.0001(17) 0.0070(18)
C2 0.040(2) 0.039(2) 0.035(2) 0.0147(18) 0.0041(18) 0.0051(19)
C3 0.055(3) 0.030(2) 0.026(2) 0.0102(16) 0.0023(18) 0.0158(19)
C4 0.044(3) 0.054(3) 0.033(2) 0.019(2) 0.0007(19) 0.019(2)
C5 0.032(2) 0.047(2) 0.034(2) 0.0175(19) 0.0025(17) 0.0115(19)
C6 0.071(3) 0.040(2) 0.028(2) 0.0085(19) -0.002(2) 0.020(2)
C7 0.072(3) 0.037(2) 0.029(2) 0.0068(18) -0.001(2) 0.021(2)
C8 0.079(4) 0.051(3) 0.038(3) 0.014(2) -0.013(3) 0.013(3)
C9 0.085(4) 0.043(3) 0.041(3) 0.011(2) -0.015(3) 0.010(3)
C10 0.074(3) 0.037(2) 0.026(2) 0.0085(18) 0.003(2) 0.024(2)
C11 0.075(4) 0.043(3) 0.027(2) 0.0082(19) -0.005(2) 0.017(2)
C12 0.074(3) 0.040(3) 0.033(2) 0.007(2) -0.005(2) 0.016(2)
C13 0.086(4) 0.031(2) 0.032(2) 0.0066(19) -0.003(2) 0.023(2)
C14 0.037(2) 0.0235(18) 0.029(2) 0.0064(15) -0.0013(16) 0.0093(16)
C15 0.050(3) 0.029(2) 0.031(2) 0.0092(16) 0.0031(18) 0.0210(18)
C16 0.046(2) 0.033(2) 0.028(2) 0.0061(16) 0.0037(17) 0.0181(18)
C17 0.050(3) 0.0258(19) 0.032(2) 0.0078(16) 0.0048(18) 0.0172(18)
C18 0.060(3) 0.031(2) 0.029(2) 0.0068(17) 0.0056(19) 0.021(2)
C19 0.0206(17) 0.0251(18) 0.0257(18) 0.0081(14) 0.0027(14) 0.0082(14)
C20 0.0210(18) 0.0255(18) 0.034(2) 0.0045(15) 0.0031(15) 0.0067(15)
C21 0.028(2) 0.026(2) 0.061(3) -0.0008(19) 0.0056(19) 0.0088(17)
C22 0.026(2) 0.033(2) 0.084(4) -0.007(2) 0.001(2) 0.0060(18)
C23 0.0205(19) 0.034(2) 0.060(3) -0.005(2) -0.0015(18) 0.0064(16)
C24 0.0216(18) 0.030(2) 0.037(2) 0.0014(16) 0.0004(15) 0.0080(15)
C25 0.0234(19) 0.0267(19) 0.038(2) 0.0020(16) 0.0011(16) 0.0094(15)
C26 0.0203(18) 0.034(2) 0.044(2) 0.0019(18) -0.0004(16) 0.0094(16)
O8 0.052(4) 0.101(7) 0.074(5) 0.055(5) 0.028(4) 0.029(4)
O9' 0.096(8) 0.135(11) 0.162(12) 0.051(9) 0.054(8) 0.043(8)
O9 0.084(9) 0.238(18) 0.25(2) 0.123(16) 0.047(10) 0.093(11)

loop_
_atom_type_symbol
_atom_type_description
_atom_type_scat_dispersion_real
_atom_type_scat_dispersion_imag
_atom_type_scat_source
C C 0.0033 0.0016 'International Tables Vol C Tables 4.2.6.8 and 6.1.1.4'
H H 0.0000 0.0000 'International Tables Vol C Tables 4.2.6.8 and 6.1.1.4'
N N 0.0061 0.0033 'International Tables Vol C Tables 4.2.6.8 and 6.1.1.4'
O O 0.0106 0.0060 'International Tables Vol C Tables 4.2.6.8 and 6.1.1.4'
Ni Ni 0.3393 1.1124 'International Tables Vol C Tables 4.2.6.8 and 6.1.1.4'

loop_
_geom_angle_atom_site_label_1
_geom_angle_atom_site_label_2
_geom_angle_atom_site_label_3
_geom_angle
_geom_angle_site_symmetry_1
_geom_angle_site_symmetry_3
_geom_angle_publ_flag
O5 Ni1 O7 96.33(11) 1_655 . ?
O5 Ni1 N1 91.74(12) 1_655 . ?
O7 Ni1 N1 87.77(12) . . ?
O5 Ni1 N4 87.78(12) 1_655 1_546 ?
O7 Ni1 N4 93.58(12) . 1_546 ?
N1 Ni1 N4 178.61(13) . 1_546 ?
O5 Ni1 O4 160.46(11) 1_655 . ?
O7 Ni1 O4 103.16(10) . . ?
N1 Ni1 O4 90.42(11) . . ?
N4 Ni1 O4 89.60(11) 1_546 . ?
O5 Ni1 O3 98.98(10) 1_655 . ?
O7 Ni1 O3 164.69(10) . . ?
N1 Ni1 O3 92.00(12) . . ?
N4 Ni1 O3 86.78(11) 1_546 . ?
O4 Ni1 O3 61.53(9) . . ?
O5 Ni1 C19 129.74(12) 1_655 . ?
O7 Ni1 C19 133.91(11) . . ?
N1 Ni1 C19 89.60(12) . . ?
N4 Ni1 C19 89.70(12) 1_546 . ?
O4 Ni1 C19 30.84(11) . . ?
O3 Ni1 C19 30.79(11) . . ?
C19 O3 Ni1 87.7(2) . . ?
C19 O4 Ni1 90.6(2) . . ?
C26 O5 Ni1 125.5(3) . 1_455 ?
C5 N1 C1 115.8(3) . . ?
C5 N1 Ni1 126.2(3) . . ?
C1 N1 Ni1 117.8(3) . . ?
C6 N2 C3 127.3(4) . . ?
C6 N2 H2A 116.4 . . ?
C3 N2 H2A 116.4 . . ?
C13 N3 C14 126.5(4) . . ?
C13 N3 H3A 116.7 . . ?
C14 N3 H3A 116.7 . . ?
C16 N4 C17 116.3(3) . . ?
C16 N4 Ni1 118.0(3) . 1_564 ?
C17 N4 Ni1 125.3(3) . 1_564 ?
N1 C1 C2 123.7(4) . . ?
N1 C1 H1A 118.1 . . ?
C2 C1 H1A 118.1 . . ?
C1 C2 C3 119.7(4) . . ?
C1 C2 H2B 120.2 . . ?
C3 C2 H2B 120.2 . . ?
C4 C3 C2 117.4(4) . . ?
C4 C3 N2 124.5(4) . . ?
C2 C3 N2 118.0(4) . . ?
C3 C4 C5 118.7(4) . . ?
C3 C4 H4B 120.6 . . ?
C5 C4 H4B 120.6 . . ?
N1 C5 C4 124.6(4) . . ?
N1 C5 H5A 117.7 . . ?
C4 C5 H5A 117.7 . . ?
O1 C6 N2 123.0(4) . . ?
O1 C6 C7 122.1(4) . . ?
N2 C6 C7 114.9(5) . . ?
C12 C7 C8 119.9(4) . . ?
C12 C7 C6 117.5(5) . . ?
C8 C7 C6 122.6(4) . . ?
C7 C8 C9 119.6(5) . . ?
C7 C8 H8A 120.2 . . ?
C9 C8 H8A 120.2 . . ?
C10 C9 C8 120.0(5) . . ?
C10 C9 H9A 120.0 . . ?
C8 C9 H9A 120.0 . . ?
C11 C10 C9 120.0(4) . . ?
C11 C10 C13 121.4(4) . . ?
C9 C10 C13 118.5(5) . . ?
C10 C11 C12 119.8(4) . . ?
C10 C11 H11A 120.1 . . ?
C12 C11 H11A 120.1 . . ?
C7 C12 C11 120.6(5) . . ?
C7 C12 H12A 119.7 . . ?
C11 C12 H12A 119.7 . . ?
O2 C13 N3 118.5(10) . . ?
O2' C13 N3 127.3(13) . . ?
O2 C13 C10 125.8(11) . . ?
O2' C13 C10 116.6(12) . . ?
N3 C13 C10 114.5(4) . . ?
C18 C14 C15 117.5(4) . . ?
C18 C14 N3 124.4(4) . . ?
C15 C14 N3 118.0(3) . . ?
C16 C15 C14 119.2(4) . . ?
C16 C15 H15A 120.4 . . ?
C14 C15 H15A 120.4 . . ?
N4 C16 C15 124.2(4) . . ?
N4 C16 H16A 117.9 . . ?
C15 C16 H16A 117.9 . . ?
N4 C17 C18 123.7(4) . . ?
N4 C17 H17A 118.1 . . ?
C18 C17 H17A 118.1 . . ?
C14 C18 C17 119.0(4) . . ?
C14 C18 H18A 120.5 . . ?
C17 C18 H18A 120.5 . . ?
O3 C19 O4 119.7(3) . . ?
O3 C19 C20 120.6(3) . . ?
O4 C19 C20 119.6(3) . . ?
O3 C19 Ni1 61.47(18) . . ?
O4 C19 Ni1 58.54(18) . . ?
C20 C19 Ni1 172.1(3) . . ?
C21 C20 C25 120.2(4) . . ?
C21 C20 C19 120.9(3) . . ?
C25 C20 C19 118.9(3) . . ?
C20 C21 C22 122.6(4) . . ?
C20 C21 H21A 118.7 . . ?
C22 C21 H21A 118.7 . . ?
C23 C22 C21 115.0(3) . . ?
C23 C22 C27 127.1(5) . . ?
C21 C22 C27 117.9(5) . . ?
C23 C22 C27' 120.3(5) . . ?
C21 C22 C27' 124.8(5) . . ?
C24 C23 C22 123.4(4) . . ?
C24 C23 H23A 118.3 . . ?
C22 C23 H23A 118.3 . . ?
C25 C24 C23 119.3(4) . . ?
C25 C24 C26 120.4(4) . . ?
C23 C24 C26 120.3(3) . . ?
C20 C25 C24 119.4(4) . . ?
C20 C25 H25A 120.3 . . ?
C24 C25 H25A 120.3 . . ?
O6 C26 O5 125.0(4) . . ?
O6 C26 C24 119.0(3) . . ?
O5 C26 C24 115.9(3) . . ?
C28 C27 C22 110.9(9) . . ?
C28 C27 C29 118.50(12) . . ?
C22 C27 C29 108.4(9) . . ?
C28 C27 C30 93.6(10) . . ?
C22 C27 C30 106.5(9) . . ?
C29 C27 C30 117.85(12) . . ?
C27 C28 H28A 109.5 . . ?
C27 C28 H28B 109.5 . . ?
H28A C28 H28B 109.5 . . ?
C27 C28 H28C 109.5 . . ?
H28A C28 H28C 109.5 . . ?
H28B C28 H28C 109.5 . . ?
C27 C29 H29A 109.5 . . ?
C27 C29 H29B 109.5 . . ?
H29A C29 H29B 109.5 . . ?
C27 C29 H29C 109.5 . . ?
H29A C29 H29C 109.5 . . ?
H29B C29 H29C 109.5 . . ?
C27 C30 H30A 109.5 . . ?
C27 C30 H30B 109.5 . . ?
H30A C30 H30B 109.5 . . ?
C27 C30 H30C 109.5 . . ?
H30A C30 H30C 109.5 . . ?
H30B C30 H30C 109.5 . . ?
C22 C27' C28' 109.4(7) . . ?
C22 C27' C29' 111.1(7) . . ?
C28' C27' C29' 118.43(12) . . ?
C22 C27' C30' 105.8(7) . . ?
C28' C27' C30' 92.3(8) . . ?
C29' C27' C30' 117.85(12) . . ?
C27' C28' H28D 109.5 . . ?
C27' C28' H28E 109.5 . . ?
H28D C28' H28E 109.5 . . ?
C27' C28' H28F 109.5 . . ?
H28D C28' H28F 109.5 . . ?
H28E C28' H28F 109.5 . . ?
C27' C29' H29D 109.5 . . ?
C27' C29' H29E 109.5 . . ?
H29D C29' H29E 109.5 . . ?
C27' C29' H29F 109.5 . . ?
H29D C29' H29F 109.5 . . ?
H29E C29' H29F 109.5 . . ?
C27' C30' H30D 109.5 . . ?
C27' C30' H30E 109.5 . . ?
H30D C30' H30E 109.5 . . ?
C27' C30' H30F 109.5 . . ?
H30D C30' H30F 109.5 . . ?
H30E C30' H30F 109.5 . . ?

loop_
_geom_bond_atom_site_label_1
_geom_bond_atom_site_label_2
_geom_bond_distance
_geom_bond_site_symmetry_2
_geom_bond_publ_flag
Ni1 O5 2.004(3) 1_655 ?
Ni1 O7 2.060(3) . ?
Ni1 N1 2.105(3) . ?
Ni1 N4 2.111(3) 1_546 ?
Ni1 O4 2.112(3) . ?
Ni1 O3 2.177(3) . ?
Ni1 C19 2.476(4) . ?
O1 C6 1.217(6) . ?
O2 C13 1.22(3) . ?
O2' C13 1.25(3) . ?
O3 C19 1.269(4) . ?
O4 C19 1.269(4) . ?
O5 C26 1.270(5) . ?
O6 C26 1.247(5) . ?
N1 C5 1.334(5) . ?
N1 C1 1.339(5) . ?
N2 C6 1.370(6) . ?
N2 C3 1.395(5) . ?
N2 H2A 0.8600 . ?
N3 C13 1.362(6) . ?
N3 C14 1.401(5) . ?
N3 H3A 0.8600 . ?
N4 C16 1.332(5) . ?
N4 C17 1.333(5) . ?
C1 C2 1.375(6) . ?
C1 H1A 0.9300 . ?
C2 C3 1.390(6) . ?
C2 H2B 0.9300 . ?
C3 C4 1.378(6) . ?
C4 C5 1.385(6) . ?
C4 H4B 0.9300 . ?
C5 H5A 0.9300 . ?
C6 C7 1.499(6) . ?
C7 C12 1.371(7) . ?
C7 C8 1.392(8) . ?
C8 C9 1.392(7) . ?
C8 H8A 0.9300 . ?
C9 C10 1.386(7) . ?
C9 H9A 0.9300 . ?
C10 C11 1.379(7) . ?
C10 C13 1.502(6) . ?
C11 C12 1.387(6) . ?
C11 H11A 0.9300 . ?
C12 H12A 0.9300 . ?
C14 C18 1.380(5) . ?
C14 C15 1.386(6) . ?
C15 C16 1.368(5) . ?
C15 H15A 0.9300 . ?
C16 H16A 0.9300 . ?
C17 C18 1.383(6) . ?
C17 H17A 0.9300 . ?
C18 H18A 0.9300 . ?
C19 C20 1.492(5) . ?
C20 C21 1.381(6) . ?
C20 C25 1.386(5) . ?
C21 C22 1.410(6) . ?
C21 H21A 0.9300 . ?
C22 C23 1.401(6) . ?
C22 C27 1.5007(10) . ?
C22 C27' 1.5010(10) . ?
C23 C24 1.388(6) . ?
C23 H23A 0.9300 . ?
C24 C25 1.387(5) . ?
C24 C26 1.503(5) . ?
C25 H25A 0.9300 . ?
C27 C28 1.5005(11) . ?
C27 C29 1.5011(10) . ?
C27 C30 1.5101(10) . ?
C28 H28A 0.9600 . ?
C28 H28B 0.9600 . ?
C28 H28C 0.9600 . ?
C29 H29A 0.9600 . ?
C29 H29B 0.9600 . ?
C29 H29C 0.9600 . ?
C30 H30A 0.9600 . ?
C30 H30B 0.9600 . ?
C30 H30C 0.9600 . ?
C27' C28' 1.5010(10) . ?
C27' C29' 1.5013(10) . ?
C27' C30' 1.5102(10) . ?
C28' H28D 0.9600 . ?
C28' H28E 0.9600 . ?
C28' H28F 0.9600 . ?
C29' H29D 0.9600 . ?
C29' H29E 0.9600 . ?
C29' H29F 0.9600 . ?
C30' H30D 0.9600 . ?
C30' H30E 0.9600 . ?
C30' H30F 0.9600 . ?
